data_7017105
loop_
_publ_author_name
'Gl\"ockner, Andreas'
'Arias, Oscar'
'Bannenberg, Thomas'
'Daniliuc, Constantin G.'
'Jones, Peter G.'
'Tamm, Matthias'

_publ_section_title
;
 Facile \h(5)-\h(3) hapticity interconversion in
 pentamethylcyclopentadienyl ruthenium(ii) complexes containing a
 phenylmethallyl ("open indenyl") ligand.
;
_journal_issue 43
_journal_name_full 'Dalton transactions (Cambridge, England : 2003)'
_journal_page_first 11511
_journal_page_last 11518
_journal_paper_doi 10.1039/c1dt11436k
_journal_volume 40
_journal_year 2011
_chemical_formula_sum 'C23 H35 P Ru'
_chemical_formula_weight 443.55
_chemical_name_systematic
;
?
;
_space_group_IT_number 14
_symmetry_cell_setting monoclinic
_symmetry_space_group_name_Hall '-P 2yn'
_symmetry_space_group_name_H-M 'P 1 21/n 1'
_atom_sites_solution_hydrogens geom
_atom_sites_solution_primary direct
_atom_sites_solution_secondary difmap
_audit_creation_method SHELXL-97
_cell_angle_alpha 90.00
_cell_angle_beta 105.443(4)
_cell_angle_gamma 90.00
_cell_formula_units_Z 4
_cell_length_a 8.3388(2)
_cell_length_b 17.1916(6)
_cell_length_c 15.4241(6)
_cell_measurement_reflns_used 31906
_cell_measurement_temperature 100(2)
_cell_measurement_theta_max 29.1742
_cell_measurement_theta_min 2.3646
_cell_volume 2131.33(13)
_computing_cell_refinement
;
CrysAlisPro, Oxford Diffraction Ltd.,
Version 1.171.34.44 (release 25-10-2010 CrysAlis171 .NET)
(compiled Oct 25 2010,18:11:34)
;
_computing_data_collection
;
CrysAlisPro, Oxford Diffraction Ltd.,
Version 1.171.34.44 (release 25-10-2010 CrysAlis171 .NET)
(compiled Oct 25 2010,18:11:34)
;
_computing_data_reduction
;
CrysAlisPro, Oxford Diffraction Ltd.,
Version 1.171.34.44 (release 25-10-2010 CrysAlis171 .NET)
(compiled Oct 25 2010,18:11:34)
;
_computing_molecular_graphics 'BRUKER XP'
_computing_publication_material SHELXL-97
_computing_structure_refinement 'SHELXL-97 (Sheldrick, 1997)'
_computing_structure_solution 'SHELXS-97 (Sheldrick, 1990)'
_diffrn_ambient_temperature 100(2)
_diffrn_detector_area_resol_mean 16.1419
_diffrn_measured_fraction_theta_full 0.998
_diffrn_measured_fraction_theta_max 0.998
_diffrn_measurement_device_type 'Xcalibur, Eos'
_diffrn_measurement_method '\w scans'
_diffrn_radiation_monochromator graphite
_diffrn_radiation_source 'Enhance (Mo) X-ray Source'
_diffrn_radiation_type 'Mo K\a'
_diffrn_radiation_wavelength 0.71073
_diffrn_reflns_av_R_equivalents 0.0349
_diffrn_reflns_av_sigmaI/netI 0.0157
_diffrn_reflns_limit_h_max 10
_diffrn_reflns_limit_h_min -10
_diffrn_reflns_limit_k_max 22
_diffrn_reflns_limit_k_min -22
_diffrn_reflns_limit_l_max 20
_diffrn_reflns_limit_l_min -20
_diffrn_reflns_number 63644
_diffrn_reflns_theta_full 27.48
_diffrn_reflns_theta_max 27.48
_diffrn_reflns_theta_min 2.37
_exptl_absorpt_coefficient_mu 0.814
_exptl_absorpt_correction_T_max 1.00000
_exptl_absorpt_correction_T_min 0.94618
_exptl_absorpt_correction_type multi-scan
_exptl_absorpt_process_details
;
CrysAlisPro, Oxford Diffraction Ltd.,
Version 1.171.34.44 (release 25-10-2010 CrysAlis171 .NET)
(compiled Oct 25 2010,18:11:34)
;
_exptl_crystal_colour yellow
_exptl_crystal_density_diffrn 1.382
_exptl_crystal_density_method 'not measured'
_exptl_crystal_description prism
_exptl_crystal_F_000 928
_exptl_crystal_size_max 0.25
_exptl_crystal_size_mid 0.23
_exptl_crystal_size_min 0.15
_refine_diff_density_max 0.360
_refine_diff_density_min -0.345
_refine_diff_density_rms 0.054
_refine_ls_extinction_method none
_refine_ls_goodness_of_fit_ref 1.046
_refine_ls_hydrogen_treatment
;
The hydrogens of the C1 and C3 atoms were refined freely.
The methyls were refined using a rigid model, others riding.
;
_refine_ls_matrix_type full
_refine_ls_number_parameters 247
_refine_ls_number_reflns 4865
_refine_ls_number_restraints 0
_refine_ls_restrained_S_all 1.046
_refine_ls_R_factor_all 0.0221
_refine_ls_R_factor_gt 0.0188
_refine_ls_shift/su_max 0.001
_refine_ls_shift/su_mean 0.000
_refine_ls_structure_factor_coef Fsqd
_refine_ls_weighting_details 'calc w=1/[\s^2^(Fo^2^)+(0.0165P)^2^+1.4419P] where P=(Fo^2^+2Fc^2^)/3'
_refine_ls_weighting_scheme calc
_refine_ls_wR_factor_gt 0.0426
_refine_ls_wR_factor_ref 0.0441
_reflns_number_gt 4456
_reflns_number_total 4865
_reflns_threshold_expression >2sigma(I)
_cod_data_source_file c1dt11436k.txt
_cod_data_source_block andyg59
_cod_original_cell_volume 2131.33(12)
_cod_original_sg_symbol_H-M 'P 21/n'
_cod_database_code 7017105

loop_
_symmetry_equiv_pos_as_xyz
'x, y, z'
'-x+1/2, y+1/2, -z+1/2'
'-x, -y, -z'
'x-1/2, -y-1/2, z-1/2'

loop_
_atom_site_label
_atom_site_type_symbol
_atom_site_fract_x
_atom_site_fract_y
_atom_site_fract_z
_atom_site_U_iso_or_equiv
_atom_site_adp_type
_atom_site_occupancy
_atom_site_symmetry_multiplicity
_atom_site_calc_flag
_atom_site_refinement_flags
Ru Ru 0.969522(13) 0.456265(6) 0.768142(7) 0.00939(4) Uani 1 1 d .
P P 1.14755(5) 0.54798(2) 0.73820(3) 0.01533(8) Uani 1 1 d .
C1 C 1.16951(19) 0.41155(9) 0.87692(10) 0.0167(3) Uani 1 1 d .
H1A H 1.274(2) 0.4386(10) 0.8840(11) 0.017(4) Uiso 1 1 d .
H1B H 1.147(2) 0.4011(10) 0.9340(12) 0.019(4) Uiso 1 1 d .
C2 C 1.11575(17) 0.35426(8) 0.80789(10) 0.0143(3) Uani 1 1 d .
C3 C 1.14107(17) 0.37510(8) 0.72221(10) 0.0138(3) Uani 1 1 d .
H3 H 1.242(2) 0.4034(10) 0.7252(11) 0.013(4) Uiso 1 1 d .
C4 C 1.09534(18) 0.32694(8) 0.63970(9) 0.0140(3) Uani 1 1 d .
C5 C 1.21023(19) 0.31875(9) 0.58835(10) 0.0171(3) Uani 1 1 d .
H5 H 1.3143 0.3448 0.6070 0.021 Uiso 1 1 calc R
C6 C 1.1755(2) 0.27355(9) 0.51090(10) 0.0214(3) Uani 1 1 d .
H6 H 1.2560 0.2686 0.4777 0.026 Uiso 1 1 calc R
C7 C 1.0241(2) 0.23559(9) 0.48176(10) 0.0218(3) Uani 1 1 d .
H7 H 1.0004 0.2044 0.4290 0.026 Uiso 1 1 calc R
C8 C 0.9076(2) 0.24380(9) 0.53085(10) 0.0199(3) Uani 1 1 d .
H8 H 0.8030 0.2183 0.5113 0.024 Uiso 1 1 calc R
C9 C 0.94261(18) 0.28890(9) 0.60816(10) 0.0170(3) Uani 1 1 d .
H9 H 0.8609 0.2941 0.6405 0.020 Uiso 1 1 calc R
C10 C 1.04797(19) 0.27726(8) 0.82878(10) 0.0182(3) Uani 1 1 d .
H10A H 1.1398 0.2404 0.8496 0.027 Uiso 1 1 calc R
H10B H 0.9696 0.2569 0.7744 0.027 Uiso 1 1 calc R
H10C H 0.9904 0.2845 0.8759 0.027 Uiso 1 1 calc R
C11 C 0.76747(17) 0.45665(8) 0.83678(9) 0.0123(3) Uani 1 1 d .
C12 C 0.71522(16) 0.40454(8) 0.76210(9) 0.0122(3) Uani 1 1 d .
C13 C 0.70141(16) 0.44814(8) 0.68139(9) 0.0121(3) Uani 1 1 d .
C14 C 0.74235(16) 0.52685(8) 0.70597(9) 0.0124(3) Uani 1 1 d .
C15 C 0.78380(16) 0.53284(8) 0.80301(9) 0.0116(3) Uani 1 1 d .
C16 C 0.78053(19) 0.43708(9) 0.93331(10) 0.0175(3) Uani 1 1 d .
H16A H 0.8562 0.4738 0.9726 0.026 Uiso 1 1 calc R
H16B H 0.8237 0.3841 0.9461 0.026 Uiso 1 1 calc R
H16C H 0.6702 0.4406 0.9442 0.026 Uiso 1 1 calc R
C17 C 0.65037(18) 0.32359(8) 0.76713(10) 0.0157(3) Uani 1 1 d .
H17A H 0.5321 0.3260 0.7654 0.024 Uiso 1 1 calc R
H17B H 0.7125 0.2990 0.8233 0.024 Uiso 1 1 calc R
H17C H 0.6642 0.2931 0.7160 0.024 Uiso 1 1 calc R
C18 C 0.63067(18) 0.42087(9) 0.58634(10) 0.0175(3) Uani 1 1 d .
H18A H 0.5215 0.4449 0.5614 0.026 Uiso 1 1 calc R
H18B H 0.6186 0.3642 0.5857 0.026 Uiso 1 1 calc R
H18C H 0.7057 0.4357 0.5499 0.026 Uiso 1 1 calc R
C19 C 0.70859(19) 0.59276(9) 0.63996(10) 0.0184(3) Uani 1 1 d .
H19A H 0.7538 0.5802 0.5892 0.028 Uiso 1 1 calc R
H19B H 0.7616 0.6402 0.6695 0.028 Uiso 1 1 calc R
H19C H 0.5883 0.6010 0.6181 0.028 Uiso 1 1 calc R
C20 C 0.80459(18) 0.60590(8) 0.85779(10) 0.0161(3) Uani 1 1 d .
H20A H 0.7054 0.6143 0.8793 0.024 Uiso 1 1 calc R
H20B H 0.8195 0.6501 0.8206 0.024 Uiso 1 1 calc R
H20C H 0.9025 0.6011 0.9094 0.024 Uiso 1 1 calc R
C21 C 1.1181(2) 0.65014(9) 0.76363(13) 0.0272(4) Uani 1 1 d .
H21A H 1.2022 0.6821 0.7466 0.041 Uiso 1 1 calc R
H21B H 1.1295 0.6560 0.8282 0.041 Uiso 1 1 calc R
H21C H 1.0069 0.6671 0.7297 0.041 Uiso 1 1 calc R
C22 C 1.37200(19) 0.54408(10) 0.79126(13) 0.0281(4) Uani 1 1 d .
H22A H 1.4277 0.5854 0.7666 0.042 Uiso 1 1 calc R
H22B H 1.4155 0.4934 0.7792 0.042 Uiso 1 1 calc R
H22C H 1.3928 0.5513 0.8563 0.042 Uiso 1 1 calc R
C23 C 1.1478(2) 0.55421(10) 0.61957(12) 0.0255(4) Uani 1 1 d .
H23A H 1.0359 0.5675 0.5830 0.038 Uiso 1 1 calc R
H23B H 1.1813 0.5040 0.5999 0.038 Uiso 1 1 calc R
H23C H 1.2264 0.5945 0.6123 0.038 Uiso 1 1 calc R

loop_
_atom_site_aniso_label
_atom_site_aniso_U_11
_atom_site_aniso_U_22
_atom_site_aniso_U_33
_atom_site_aniso_U_23
_atom_site_aniso_U_13
_atom_site_aniso_U_12
Ru 0.00869(6) 0.00930(6) 0.00999(6) -0.00107(4) 0.00216(4) 0.00031(4)
P 0.01228(17) 0.01351(18) 0.0218(2) -0.00307(14) 0.00737(15) -0.00238(13)
C1 0.0154(7) 0.0187(7) 0.0139(7) -0.0008(6) 0.0004(6) 0.0054(6)
C2 0.0121(6) 0.0139(7) 0.0154(7) -0.0004(5) 0.0012(5) 0.0055(5)
C3 0.0104(6) 0.0139(7) 0.0170(7) -0.0034(5) 0.0034(5) 0.0013(5)
C4 0.0172(7) 0.0112(6) 0.0144(7) 0.0008(5) 0.0053(6) 0.0023(5)
C5 0.0186(7) 0.0151(7) 0.0194(7) 0.0012(6) 0.0082(6) 0.0020(6)
C6 0.0307(8) 0.0192(7) 0.0192(8) 0.0019(6) 0.0150(7) 0.0053(6)
C7 0.0368(9) 0.0158(7) 0.0138(7) -0.0021(6) 0.0082(6) -0.0001(6)
C8 0.0264(8) 0.0165(7) 0.0163(7) -0.0004(6) 0.0045(6) -0.0054(6)
C9 0.0183(7) 0.0184(7) 0.0153(7) -0.0007(6) 0.0062(6) -0.0006(6)
C10 0.0223(8) 0.0154(7) 0.0166(7) 0.0015(6) 0.0045(6) 0.0052(6)
C11 0.0104(6) 0.0136(7) 0.0133(7) 0.0002(5) 0.0041(5) 0.0006(5)
C12 0.0095(6) 0.0132(7) 0.0139(7) -0.0003(5) 0.0034(5) 0.0000(5)
C13 0.0085(6) 0.0149(7) 0.0126(7) 0.0002(5) 0.0025(5) -0.0001(5)
C14 0.0090(6) 0.0148(7) 0.0131(7) 0.0009(5) 0.0024(5) 0.0010(5)
C15 0.0083(6) 0.0128(6) 0.0138(7) -0.0003(5) 0.0031(5) 0.0014(5)
C16 0.0217(7) 0.0187(7) 0.0133(7) 0.0008(6) 0.0068(6) -0.0014(6)
C17 0.0167(7) 0.0139(7) 0.0172(7) 0.0006(5) 0.0058(6) -0.0033(5)
C18 0.0179(7) 0.0198(7) 0.0132(7) -0.0001(6) 0.0015(6) -0.0031(6)
C19 0.0189(7) 0.0168(7) 0.0178(7) 0.0035(6) 0.0015(6) 0.0001(6)
C20 0.0164(7) 0.0136(7) 0.0183(7) -0.0024(6) 0.0049(6) 0.0009(5)
C21 0.0284(9) 0.0138(7) 0.0452(11) -0.0064(7) 0.0195(8) -0.0067(6)
C22 0.0137(7) 0.0292(9) 0.0411(10) -0.0050(8) 0.0070(7) -0.0062(6)
C23 0.0302(9) 0.0231(8) 0.0280(9) 0.0004(7) 0.0164(7) -0.0053(7)

loop_
_atom_type_symbol
_atom_type_description
_atom_type_scat_dispersion_real
_atom_type_scat_dispersion_imag
_atom_type_scat_source
C C 0.0033 0.0016 'International Tables Vol C Tables 4.2.6.8 and 6.1.1.4'
H H 0.0000 0.0000 'International Tables Vol C Tables 4.2.6.8 and 6.1.1.4'
P P 0.1023 0.0942 'International Tables Vol C Tables 4.2.6.8 and 6.1.1.4'
Ru Ru -1.2594 0.8363 'International Tables Vol C Tables 4.2.6.8 and 6.1.1.4'

loop_
_geom_angle_atom_site_label_1
_geom_angle_atom_site_label_2
_geom_angle_atom_site_label_3
_geom_angle
C2 Ru C1 38.91(5)
C2 Ru C15 143.74(5)
C1 Ru C15 117.93(5)
C2 Ru C11 108.34(5)
C1 Ru C11 99.06(5)
C15 Ru C11 37.72(5)
C2 Ru C14 157.43(5)
C1 Ru C14 155.88(5)
C15 Ru C14 38.00(5)
C11 Ru C14 62.53(5)
C2 Ru C3 38.28(5)
C1 Ru C3 66.43(5)
C15 Ru C3 175.04(5)
C11 Ru C3 141.50(5)
C14 Ru C3 137.70(5)
C2 Ru C12 98.37(5)
C1 Ru C12 114.15(6)
C15 Ru C12 62.40(5)
C11 Ru C12 37.14(5)
C14 Ru C12 61.44(5)
C3 Ru C12 114.14(5)
C2 Ru C13 120.95(5)
C1 Ru C13 149.70(6)
C15 Ru C13 62.48(5)
C11 Ru C13 61.95(5)
C14 Ru C13 36.64(5)
C3 Ru C13 112.58(5)
C12 Ru C13 36.57(5)
C2 Ru P 105.79(4)
C1 Ru P 89.65(4)
C15 Ru P 99.95(4)
C11 Ru P 135.14(4)
C14 Ru P 93.46(4)
C3 Ru P 82.11(4)
C12 Ru P 154.78(4)
C13 Ru P 120.59(4)
C21 P C22 96.82(8)
C21 P C23 101.17(8)
C22 P C23 100.09(8)
C21 P Ru 119.03(5)
C22 P Ru 121.54(6)
C23 P Ru 114.43(6)
C2 C1 Ru 69.17(8)
C1 C2 C3 114.73(13)
C1 C2 C10 120.40(13)
C3 C2 C10 124.78(13)
C1 C2 Ru 71.92(8)
C3 C2 Ru 75.12(8)
C10 C2 Ru 124.45(10)
C2 C3 C4 125.68(13)
C2 C3 Ru 66.60(7)
C4 C3 Ru 125.39(10)
C9 C4 C5 116.87(13)
C9 C4 C3 124.25(13)
C5 C4 C3 118.88(13)
C6 C5 C4 121.60(14)
C7 C6 C5 120.39(14)
C6 C7 C8 118.98(14)
C9 C8 C7 120.52(14)
C8 C9 C4 121.62(14)
C15 C11 C12 108.55(12)
C15 C11 C16 125.30(12)
C12 C11 C16 125.68(12)
C15 C11 Ru 70.75(8)
C12 C11 Ru 73.80(8)
C16 C11 Ru 127.54(10)
C13 C12 C11 107.98(12)
C13 C12 C17 125.69(12)
C11 C12 C17 125.05(12)
C13 C12 Ru 71.92(8)
C11 C12 Ru 69.06(7)
C17 C12 Ru 134.69(10)
C14 C13 C12 107.97(12)
C14 C13 C18 124.14(13)
C12 C13 C18 127.24(13)
C14 C13 Ru 69.97(8)
C12 C13 Ru 71.51(8)
C18 C13 Ru 131.27(10)
C13 C14 C15 108.52(12)
C13 C14 C19 123.36(13)
C15 C14 C19 126.76(13)
C13 C14 Ru 73.39(8)
C15 C14 Ru 69.75(7)
C19 C14 Ru 133.24(10)
C11 C15 C14 106.98(12)
C11 C15 C20 124.80(12)
C14 C15 C20 127.08(12)
C11 C15 Ru 71.53(8)
C14 C15 Ru 72.25(7)
C20 C15 Ru 130.90(10)

loop_
_geom_bond_atom_site_label_1
_geom_bond_atom_site_label_2
_geom_bond_distance
Ru C2 2.1308(13)
Ru C1 2.1672(14)
Ru C15 2.2055(13)
Ru C11 2.2158(13)
Ru C14 2.2390(13)
Ru C3 2.2439(13)
Ru C12 2.2784(13)
Ru C13 2.2837(14)
Ru P 2.2953(4)
P C21 1.8303(16)
P C22 1.8335(17)
P C23 1.8335(17)
C1 C2 1.432(2)
C2 C3 1.438(2)
C2 C10 1.507(2)
C3 C4 1.4805(19)
C4 C9 1.399(2)
C4 C5 1.4033(19)
C5 C6 1.390(2)
C6 C7 1.385(2)
C7 C8 1.389(2)
C8 C9 1.387(2)
C11 C15 1.4294(19)
C11 C12 1.4326(19)
C11 C16 1.5018(19)
C12 C13 1.4312(19)
C12 C17 1.5024(19)
C13 C14 1.4221(19)
C13 C18 1.5021(19)
C14 C15 1.4474(19)
C14 C19 1.4990(19)
C15 C20 1.4979(19)

loop_
_geom_torsion_atom_site_label_1
_geom_torsion_atom_site_label_2
_geom_torsion_atom_site_label_3
_geom_torsion_atom_site_label_4
_geom_torsion
C2 Ru P C21 -145.72(8)
C1 Ru P C21 -109.85(8)
C15 Ru P C21 8.48(8)
C11 Ru P C21 -7.32(9)
C14 Ru P C21 46.21(8)
C3 Ru P C21 -176.09(8)
C12 Ru P C21 51.46(11)
C13 Ru P C21 72.29(8)
C2 Ru P C22 -25.72(8)
C1 Ru P C22 10.15(8)
C15 Ru P C22 128.48(8)
C11 Ru P C22 112.68(9)
C14 Ru P C22 166.21(8)
C3 Ru P C22 -56.09(8)
C12 Ru P C22 171.45(11)
C13 Ru P C22 -167.71(8)
C2 Ru P C23 94.59(7)
C1 Ru P C23 130.45(7)
C15 Ru P C23 -111.22(7)
C11 Ru P C23 -127.01(8)
C14 Ru P C23 -73.49(7)
C3 Ru P C23 64.22(7)
C12 Ru P C23 -68.24(11)
C13 Ru P C23 -47.40(8)
C15 Ru C1 C2 142.76(8)
C11 Ru C1 C2 108.05(9)
C14 Ru C1 C2 146.16(12)
C3 Ru C1 C2 -34.61(8)
C12 Ru C1 C2 72.46(9)
C13 Ru C1 C2 60.19(14)
P Ru C1 C2 -116.15(8)
Ru C1 C2 C3 63.40(11)
Ru C1 C2 C10 -119.90(13)
C15 Ru C2 C1 -64.67(12)
C11 Ru C2 C1 -81.57(9)
C14 Ru C2 C1 -143.64(13)
C3 Ru C2 C1 122.82(12)
C12 Ru C2 C1 -118.43(9)
C13 Ru C2 C1 -149.31(8)
P Ru C2 C1 68.87(9)
C1 Ru C2 C3 -122.82(12)
C15 Ru C2 C3 172.50(8)
C11 Ru C2 C3 155.61(8)
C14 Ru C2 C3 93.54(15)
C12 Ru C2 C3 118.74(8)
C13 Ru C2 C3 87.87(9)
P Ru C2 C3 -53.95(8)
C1 Ru C2 C10 114.93(15)
C15 Ru C2 C10 50.26(16)
C11 Ru C2 C10 33.37(13)
C14 Ru C2 C10 -28.7(2)
C3 Ru C2 C10 -122.24(16)
C12 Ru C2 C10 -3.50(12)
C13 Ru C2 C10 -34.37(14)
P Ru C2 C10 -176.19(11)
C1 C2 C3 C4 -179.37(13)
C10 C2 C3 C4 4.1(2)
Ru C2 C3 C4 -117.79(13)
C1 C2 C3 Ru -61.58(10)
C10 C2 C3 Ru 121.89(14)
C1 Ru C3 C2 35.16(8)
C15 Ru C3 C2 -116.9(6)
C11 Ru C3 C2 -39.02(12)
C14 Ru C3 C2 -145.31(9)
C12 Ru C3 C2 -71.91(9)
C13 Ru C3 C2 -111.84(8)
P Ru C3 C2 128.24(8)
C2 Ru C3 C4 118.18(15)
C1 Ru C3 C4 153.34(14)
C15 Ru C3 C4 1.3(7)
C11 Ru C3 C4 79.16(15)
C14 Ru C3 C4 -27.13(16)
C12 Ru C3 C4 46.26(13)
C13 Ru C3 C4 6.33(14)
P Ru C3 C4 -113.59(12)
C2 C3 C4 C9 45.8(2)
Ru C3 C4 C9 -39.0(2)
C2 C3 C4 C5 -134.82(15)
Ru C3 C4 C5 140.32(12)
C9 C4 C5 C6 -1.4(2)
C3 C4 C5 C6 179.16(14)
C4 C5 C6 C7 0.6(2)
C5 C6 C7 C8 0.4(2)
C6 C7 C8 C9 -0.4(2)
C7 C8 C9 C4 -0.5(2)
C5 C4 C9 C8 1.4(2)
C3 C4 C9 C8 -179.26(14)
C2 Ru C11 C15 163.69(8)
C1 Ru C11 C15 124.70(8)
C14 Ru C11 C15 -38.79(8)
C3 Ru C11 C15 -172.06(8)
C12 Ru C11 C15 -116.90(11)
C13 Ru C11 C15 -80.39(8)
P Ru C11 C15 25.99(10)
C2 Ru C11 C12 -79.42(9)
C1 Ru C11 C12 -118.41(8)
C15 Ru C11 C12 116.90(11)
C14 Ru C11 C12 78.11(8)
C3 Ru C11 C12 -55.16(12)
C13 Ru C11 C12 36.51(8)
P Ru C11 C12 142.89(7)
C2 Ru C11 C16 43.45(13)
C1 Ru C11 C16 4.46(13)
C15 Ru C11 C16 -120.23(16)
C14 Ru C11 C16 -159.02(14)
C3 Ru C11 C16 67.71(15)
C12 Ru C11 C16 122.87(16)
C13 Ru C11 C16 159.38(14)
P Ru C11 C16 -94.24(12)
C15 C11 C12 C13 0.90(15)
C16 C11 C12 C13 173.33(13)
Ru C11 C12 C13 -61.73(9)
C15 C11 C12 C17 -166.72(13)
C16 C11 C12 C17 5.7(2)
Ru C11 C12 C17 130.65(13)
C15 C11 C12 Ru 62.63(9)
C16 C11 C12 Ru -124.93(14)
C2 Ru C12 C13 -132.38(8)
C1 Ru C12 C13 -169.63(8)
C15 Ru C12 C13 80.19(8)
C11 Ru C12 C13 118.20(11)
C14 Ru C12 C13 36.90(8)
C3 Ru C12 C13 -95.85(9)
P Ru C12 C13 30.93(13)
C2 Ru C12 C11 109.42(8)
C1 Ru C12 C11 72.17(9)
C15 Ru C12 C11 -38.01(8)
C14 Ru C12 C11 -81.30(9)
C3 Ru C12 C11 145.95(8)
C13 Ru C12 C11 -118.20(11)
P Ru C12 C11 -87.27(11)
C2 Ru C12 C17 -9.68(14)
C1 Ru C12 C17 -46.93(15)
C15 Ru C12 C17 -157.11(15)
C11 Ru C12 C17 -119.10(17)
C14 Ru C12 C17 159.59(15)
C3 Ru C12 C17 26.85(15)
C13 Ru C12 C17 122.70(17)
P Ru C12 C17 153.63(10)
C11 C12 C13 C14 -0.87(15)
C17 C12 C13 C14 166.65(13)
Ru C12 C13 C14 -60.79(9)
C11 C12 C13 C18 -171.80(13)
C17 C12 C13 C18 -4.3(2)
Ru C12 C13 C18 128.28(14)
C11 C12 C13 Ru 59.92(9)
C17 C12 C13 Ru -132.56(13)
C2 Ru C13 C14 176.36(8)
C1 Ru C13 C14 136.90(11)
C15 Ru C13 C14 37.97(8)
C11 Ru C13 C14 80.83(8)
C3 Ru C13 C14 -141.55(8)
C12 Ru C13 C14 117.91(11)
P Ru C13 C14 -47.35(9)
C2 Ru C13 C12 58.45(9)
C1 Ru C13 C12 18.99(14)
C15 Ru C13 C12 -79.95(8)
C11 Ru C13 C12 -37.08(8)
C14 Ru C13 C12 -117.91(11)
C3 Ru C13 C12 100.54(8)
P Ru C13 C12 -165.26(7)
C2 Ru C13 C18 -65.30(14)
C1 Ru C13 C18 -104.75(15)
C15 Ru C13 C18 156.31(14)
C11 Ru C13 C18 -160.82(15)
C14 Ru C13 C18 118.35(16)
C3 Ru C13 C18 -23.20(14)
C12 Ru C13 C18 -123.74(16)
P Ru C13 C18 71.00(13)
C12 C13 C14 C15 0.51(15)
C18 C13 C14 C15 171.79(12)
Ru C13 C14 C15 -61.26(9)
C12 C13 C14 C19 -166.97(13)
C18 C13 C14 C19 4.3(2)
Ru C13 C14 C19 131.26(13)
C12 C13 C14 Ru 61.77(9)
C18 C13 C14 Ru -126.95(13)
C2 Ru C14 C13 -8.16(17)
C1 Ru C14 C13 -122.49(14)
C15 Ru C14 C13 -117.61(11)
C11 Ru C14 C13 -79.10(8)
C3 Ru C14 C13 58.56(11)
C12 Ru C14 C13 -36.83(8)
P Ru C14 C13 140.63(7)
C2 Ru C14 C15 109.44(14)
C1 Ru C14 C15 -4.89(17)
C11 Ru C14 C15 38.50(8)
C3 Ru C14 C15 176.16(8)
C12 Ru C14 C15 80.78(8)
C13 Ru C14 C15 117.61(11)
P Ru C14 C15 -101.76(7)
C2 Ru C14 C19 -128.64(15)
C1 Ru C14 C19 117.03(16)
C15 Ru C14 C19 121.92(17)
C11 Ru C14 C19 160.42(15)
C3 Ru C14 C19 -61.92(16)
C12 Ru C14 C19 -157.30(15)
C13 Ru C14 C19 -120.47(17)
P Ru C14 C19 20.16(14)
C12 C11 C15 C14 -0.58(15)
C16 C11 C15 C14 -173.05(13)
Ru C11 C15 C14 64.02(9)
C12 C11 C15 C20 167.92(12)
C16 C11 C15 C20 -4.6(2)
Ru C11 C15 C20 -127.48(13)
C12 C11 C15 Ru -64.60(9)
C16 C11 C15 Ru 122.93(14)
C13 C14 C15 C11 0.04(15)
C19 C14 C15 C11 166.98(13)
Ru C14 C15 C11 -63.54(9)
C13 C14 C15 C20 -168.11(13)
C19 C14 C15 C20 -1.2(2)
Ru C14 C15 C20 128.31(14)
C13 C14 C15 Ru 63.58(9)
C19 C14 C15 Ru -129.48(14)
C2 Ru C15 C11 -26.79(13)
C1 Ru C15 C11 -66.78(10)
C14 Ru C15 C11 115.48(11)
C3 Ru C15 C11 84.1(6)
C12 Ru C15 C11 37.42(8)
C13 Ru C15 C11 78.87(8)
P Ru C15 C11 -161.71(7)
C2 Ru C15 C14 -142.27(9)
C1 Ru C15 C14 177.74(8)
C11 Ru C15 C14 -115.48(11)
C3 Ru C15 C14 -31.4(6)
C12 Ru C15 C14 -78.05(8)
C13 Ru C15 C14 -36.60(8)
P Ru C15 C14 82.81(7)
C2 Ru C15 C20 93.65(15)
C1 Ru C15 C20 53.66(14)
C11 Ru C15 C20 120.45(16)
C14 Ru C15 C20 -124.08(16)
C3 Ru C15 C20 -155.5(5)
C12 Ru C15 C20 157.87(15)
C13 Ru C15 C20 -160.68(14)
P Ru C15 C20 -41.26(13)
